data_4317896
loop_
_publ_author_name
'Franck Gascoin'
'Slavi C. Sevov'

_publ_section_title
;
 KBa2InAs3 with Coexisting Monomers of [In2As7]13- and Their
 One-Dimensional Polymers
;
_journal_name_full 'Inorganic Chemistry'
_journal_page_first 2292
_journal_page_last 2295
_journal_paper_doi 10.1021/ic011261s
_journal_volume 41
_journal_year 2002
_chemical_formula_moiety KBa2InAs3
_chemical_formula_sum 'As3 Ba2 In K'
_chemical_formula_weight 653.36
_chemical_name_common KBa2InAs3
_chemical_name_systematic
;
   ?
;
_space_group_IT_number 36
_symmetry_cell_setting orthorhombic
_symmetry_space_group_name_Hall 'C 2c -2'
_symmetry_space_group_name_H-M 'C m c 21'
_atom_sites_solution_hydrogens geom
_atom_sites_solution_primary direct
_atom_sites_solution_secondary difmap
_audit_creation_method SHELXL-97
_cell_angle_alpha 90.00
_cell_angle_beta 90.00
_cell_angle_gamma 90.00
_cell_formula_units_Z 16
_cell_length_a 10.129(2)
_cell_length_b 25.208(5)
_cell_length_c 13.884(3)
_cell_measurement_reflns_used 25
_cell_measurement_temperature 293(2)
_cell_measurement_theta_max 13.336
_cell_measurement_theta_min 10.004
_cell_volume 3545.0(13)
_computing_cell_refinement CAD4_(Enraf-Nonius,_1977
_computing_data_collection CAD4_(Enraf-Nonius,_1977
_computing_data_reduction SDS_Package_(Enraf-Nonius,_1985
_computing_molecular_graphics 'Bruker SHELXTL-V5.1'
_computing_publication_material 'Bruker SHELXTL-V5.1'
_computing_structure_refinement 'Bruker SHELXTL-V5.1'
_computing_structure_solution 'Bruker SHELXTL-V5.1'
_diffrn_ambient_temperature 293(2)
_diffrn_measured_fraction_theta_full 0.999
_diffrn_measured_fraction_theta_max 0.999
_diffrn_measurement_device_type Enraf-Nonius_CAD4
_diffrn_measurement_method omega-2theta
_diffrn_radiation_monochromator graphite
_diffrn_radiation_source 'fine-focus sealed tube'
_diffrn_radiation_type MoK\a
_diffrn_radiation_wavelength 0.71073
_diffrn_reflns_av_R_equivalents 0.0188
_diffrn_reflns_av_sigmaI/netI 0.0458
_diffrn_reflns_limit_h_max 12
_diffrn_reflns_limit_h_min 0
_diffrn_reflns_limit_k_max 29
_diffrn_reflns_limit_k_min 0
_diffrn_reflns_limit_l_max 16
_diffrn_reflns_limit_l_min -16
_diffrn_reflns_number 3443
_diffrn_reflns_theta_full 24.97
_diffrn_reflns_theta_max 24.97
_diffrn_reflns_theta_min 2.17
_diffrn_standards_interval_count 200
_diffrn_standards_interval_time 120
_diffrn_standards_number 3
_exptl_absorpt_coefficient_mu 22.856
_exptl_absorpt_correction_T_max 0.1078
_exptl_absorpt_correction_T_min 0.0923
_exptl_absorpt_correction_type psi-scan
_exptl_absorpt_process_details 'average of 5 psi-scan reflections'
_exptl_crystal_colour dark-grey
_exptl_crystal_density_diffrn 4.897
_exptl_crystal_density_meas ?
_exptl_crystal_density_method 'not measured'
_exptl_crystal_description plates
_exptl_crystal_F_000 4464
_exptl_crystal_size_max 0.2
_exptl_crystal_size_mid 0.1
_exptl_crystal_size_min 0.05
_refine_diff_density_max 3.246
_refine_diff_density_min -1.446
_refine_diff_density_rms 0.357
_refine_ls_abs_structure_details 'Flack H D (1983), Acta Cryst. A39, 876-881'
_refine_ls_abs_structure_Flack 0.51(3)
_refine_ls_extinction_coef 0.000104(19)
_refine_ls_extinction_expression Fc^*^=kFc[1+0.001xFc^2^\l^3^/sin(2\q)]^-1/4^
_refine_ls_extinction_method SHELXL
_refine_ls_goodness_of_fit_ref 1.062
_refine_ls_hydrogen_treatment mixed
_refine_ls_matrix_type full
_refine_ls_number_parameters 155
_refine_ls_number_reflns 3294
_refine_ls_number_restraints 1
_refine_ls_restrained_S_all 1.062
_refine_ls_R_factor_all 0.0571
_refine_ls_R_factor_gt 0.0463
_refine_ls_shift/su_max 0.001
_refine_ls_shift/su_mean 0.000
_refine_ls_structure_factor_coef Fsqd
_refine_ls_weighting_details 'calc w=1/[\s^2^(Fo^2^)+(0.0821P)^2^+0.0000P] where P=(Fo^2^+2Fc^2^)/3'
_refine_ls_weighting_scheme calc
_refine_ls_wR_factor_gt 0.1177
_refine_ls_wR_factor_ref 0.1243
_reflns_number_gt 2883
_reflns_number_total 3294
_reflns_threshold_expression >2sigma(I)
_cod_data_source_file ic011261s.cif
_cod_data_source_block kba2inas3
_cod_depositor_comments
;
The following automatic conversions were performed:

'_exptl_absorpt_correction_type' tag value 'psi-scans' was replaced
with 'psi-scan' value.

Automatic conversion script
Id: cif_fix_values 1646 2011-03-28 12:23:43Z adriana 

The following automatic conversions were performed:

'_exptl_crystal_density_meas' value 'not measured' was changed to '?'
- the value is perceived as not measured.

Automatic conversion script
Id: cif_fix_values 3008 2015-01-20 13:52:24Z robertas 
;
_cod_database_code 4317896

loop_
_symmetry_equiv_pos_as_xyz
'x, y, z'
'-x, -y, z+1/2'
'x, -y, z+1/2'
'-x, y, z'
'x+1/2, y+1/2, z'
'-x+1/2, -y+1/2, z+1/2'
'x+1/2, -y+1/2, z+1/2'
'-x+1/2, y+1/2, z'

loop_
_atom_site_label
_atom_site_type_symbol
_atom_site_fract_x
_atom_site_fract_y
_atom_site_fract_z
_atom_site_U_iso_or_equiv
_atom_site_adp_type
_atom_site_occupancy
_atom_site_symmetry_multiplicity
_atom_site_calc_flag
_atom_site_refinement_flags
_atom_site_disorder_assembly
_atom_site_disorder_group
In1 In 0.5000 0.33452(7) 0.80134(15) 0.0156(4) Uani 1 2 d S . .
In2 In 0.5000 0.29263(7) 0.57422(16) 0.0151(4) Uani 1 2 d S . .
In3 In 0.0000 0.50605(7) 0.45788(14) 0.0133(4) Uani 1 2 d S . .
In4 In 0.0000 0.54402(7) 0.67639(15) 0.0129(4) Uani 1 2 d S . .
As1 As 0.0000 0.19988(13) 0.4822(2) 0.0200(7) Uani 1 2 d S . .
As2 As 0.5000 0.44206(12) 0.7869(3) 0.0212(7) Uani 1 2 d S . .
As3 As 0.2020(2) 0.20520(7) 0.19779(15) 0.0145(5) Uani 1 1 d . . .
As4 As 0.5000 0.21451(12) 0.4523(3) 0.0267(8) Uani 1 2 d S . .
As5 As 0.5000 0.38435(11) 0.4565(2) 0.0162(6) Uani 1 2 d S . .
As6 As 0.5000 0.35972(13) 0.2809(2) 0.0207(7) Uani 1 2 d S . .
As7 As 0.0000 0.45690(12) 0.7787(2) 0.0160(7) Uani 1 2 d S . .
As8 As -0.2070(2) 0.54086(7) 0.55979(15) 0.0141(4) Uani 1 1 d . . .
As9 As 0.0000 0.39796(11) 0.4599(2) 0.0172(6) Uani 1 2 d S . .
As10 As 0.0000 0.36992(11) 0.2912(2) 0.0173(6) Uani 1 2 d S . .
Ba1 Ba 0.2208(2) 0.32921(8) 0.12260(17) 0.0237(7) Uani 0.473(7) 1 d P . .
Ba2 Ba 0.0000 0.26393(14) 0.6951(3) 0.0260(12) Uani 0.400(11) 2 d SP . .
Ba3 Ba 0.5000 0.42858(14) 0.0354(3) 0.0340(12) Uani 0.516(12) 2 d SP . .
Ba4 Ba 0.28213(14) 0.45818(4) 0.32712(10) 0.0191(5) Uani 0.906(8) 1 d P . .
Ba5 Ba 0.2962(3) 0.12515(13) 0.3810(2) 0.0181(11) Uani 0.115(7) 1 d P . .
Ba6 Ba 0.23062(13) 0.29033(4) 0.40284(10) 0.0220(3) Uani 1 1 d . . .
Ba7 Ba 0.23651(13) 0.08259(5) 0.12257(10) 0.0194(3) Uani 1 1 d . . .
K1 K 0.2208(2) 0.32921(8) 0.12260(17) 0.0237(7) Uani 0.527(7) 1 d P . .
K2 K 0.0000 0.26393(14) 0.6951(3) 0.0260(12) Uani 0.600(11) 2 d SP . .
K3 K 0.5000 0.42858(14) 0.0354(3) 0.0340(12) Uani 0.484(12) 2 d SP . .
K4 K 0.28213(14) 0.45818(4) 0.32712(10) 0.0191(5) Uani 0.094(8) 1 d P . .
K5 K 0.2962(3) 0.12515(13) 0.3810(2) 0.0181(11) Uani 0.885(7) 1 d P . .

loop_
_atom_site_aniso_label
_atom_site_aniso_U_11
_atom_site_aniso_U_22
_atom_site_aniso_U_33
_atom_site_aniso_U_23
_atom_site_aniso_U_13
_atom_site_aniso_U_12
In1 0.0119(10) 0.0160(9) 0.0188(12) -0.0011(8) 0.000 0.000
In2 0.0109(10) 0.0182(11) 0.0161(10) -0.0023(8) 0.000 0.000
In3 0.0125(9) 0.0164(9) 0.0109(10) -0.0012(8) 0.000 0.000
In4 0.0125(10) 0.0155(10) 0.0108(10) 0.0002(8) 0.000 0.000
As1 0.0204(16) 0.0203(14) 0.0194(17) -0.0019(13) 0.000 0.000
As2 0.0163(17) 0.0171(15) 0.0304(18) -0.0025(14) 0.000 0.000
As3 0.0093(10) 0.0125(9) 0.0217(11) 0.0028(8) -0.0020(8) -0.0012(7)
As4 0.0191(17) 0.0216(16) 0.039(2) -0.0142(16) 0.000 0.000
As5 0.0146(14) 0.0175(14) 0.0165(15) 0.0018(13) 0.000 0.000
As6 0.0203(17) 0.0237(16) 0.0180(17) -0.0008(13) 0.000 0.000
As7 0.0182(16) 0.0179(15) 0.0120(15) 0.0019(12) 0.000 0.000
As8 0.0077(10) 0.0153(10) 0.0193(11) 0.0000(8) -0.0004(8) 0.0021(7)
As9 0.0219(16) 0.0173(14) 0.0124(15) -0.0002(13) 0.000 0.000
As10 0.0221(16) 0.0171(14) 0.0127(15) -0.0014(12) 0.000 0.000
Ba1 0.0390(13) 0.0134(10) 0.0187(11) -0.0008(8) 0.0029(11) 0.0001(9)
Ba2 0.0065(17) 0.041(2) 0.031(2) -0.0004(15) 0.000 0.000
Ba3 0.0078(16) 0.042(2) 0.052(2) -0.0142(16) 0.000 0.000
Ba4 0.0147(7) 0.0186(7) 0.0240(8) 0.0019(6) -0.0015(6) 0.0016(5)
Ba5 0.023(2) 0.0163(17) 0.015(2) -0.0010(13) -0.0050(14) 0.0005(14)
Ba6 0.0216(7) 0.0190(6) 0.0254(7) 0.0030(5) -0.0018(6) 0.0001(5)
Ba7 0.0221(6) 0.0173(6) 0.0189(6) -0.0003(5) 0.0009(5) 0.0010(4)
K1 0.0390(13) 0.0134(10) 0.0187(11) -0.0008(8) 0.0029(11) 0.0001(9)
K2 0.0065(17) 0.041(2) 0.031(2) -0.0004(15) 0.000 0.000
K3 0.0078(16) 0.042(2) 0.052(2) -0.0142(16) 0.000 0.000
K4 0.0147(7) 0.0186(7) 0.0240(8) 0.0019(6) -0.0015(6) 0.0016(5)
K5 0.023(2) 0.0163(17) 0.015(2) -0.0010(13) -0.0050(14) 0.0005(14)

loop_
_atom_type_symbol
_atom_type_description
_atom_type_scat_dispersion_real
_atom_type_scat_dispersion_imag
_atom_type_scat_source
K K 0.2009 0.2494 'International Tables Vol C Tables 4.2.6.8 and 6.1.1.4'
As As 0.0499 2.0058 'International Tables Vol C Tables 4.2.6.8 and 6.1.1.4'
In In -0.7276 1.3100 'International Tables Vol C Tables 4.2.6.8 and 6.1.1.4'
Ba Ba -0.3244 2.2819 'International Tables Vol C Tables 4.2.6.8 and 6.1.1.4'

loop_
_geom_angle_atom_site_label_1
_geom_angle_atom_site_label_2
_geom_angle_atom_site_label_3
_geom_angle
_geom_angle_site_symmetry_1
_geom_angle_site_symmetry_3
_geom_angle_publ_flag
As1 In1 As3 112.54(7) 6 7 ?
As1 In1 As3 112.53(8) 6 6 ?
As3 In1 As3 98.86(11) 7 6 ?
As1 In1 As2 113.28(13) 6 . ?
As3 In1 As2 109.34(8) 7 . ?
As3 In1 As2 109.34(8) 6 . ?
As1 In1 In2 142.44(10) 6 . ?
As3 In1 In2 51.38(6) 7 . ?
As3 In1 In2 51.38(6) 6 . ?
As2 In1 In2 104.28(10) . . ?
As1 In1 K5 77.71(7) 6 7 ?
As3 In1 K5 67.01(7) 7 7 ?
As3 In1 K5 165.42(10) 6 7 ?
As2 In1 K5 73.87(7) . 7 ?
In2 In1 K5 114.14(7) . 7 ?
As1 In1 Ba5 77.71(7) 6 7 ?
As3 In1 Ba5 67.01(7) 7 7 ?
As3 In1 Ba5 165.42(10) 6 7 ?
As2 In1 Ba5 73.87(7) . 7 ?
In2 In1 Ba5 114.14(7) . 7 ?
K5 In1 Ba5 0.00(12) 7 7 ?
As1 In1 K5 77.71(7) 6 6 ?
As3 In1 K5 165.42(10) 7 6 ?
As3 In1 K5 67.01(7) 6 6 ?
As2 In1 K5 73.87(7) . 6 ?
In2 In1 K5 114.14(7) . 6 ?
K5 In1 K5 126.78(13) 7 6 ?
Ba5 In1 K5 126.78(13) 7 6 ?
As1 In1 Ba5 77.71(7) 6 6 ?
As3 In1 Ba5 165.42(10) 7 6 ?
As3 In1 Ba5 67.01(7) 6 6 ?
As2 In1 Ba5 73.87(7) . 6 ?
In2 In1 Ba5 114.14(7) . 6 ?
K5 In1 Ba5 126.78(13) 7 6 ?
Ba5 In1 Ba5 126.78(13) 7 6 ?
K5 In1 Ba5 0.00(5) 6 6 ?
As1 In1 Ba3 55.16(9) 6 1_556 ?
As3 In1 Ba3 130.56(5) 7 1_556 ?
As3 In1 Ba3 130.56(5) 6 1_556 ?
As2 In1 Ba3 58.12(10) . 1_556 ?
In2 In1 Ba3 162.40(8) . 1_556 ?
K5 In1 Ba3 63.57(7) 7 1_556 ?
Ba5 In1 Ba3 63.57(7) 7 1_556 ?
K5 In1 Ba3 63.57(7) 6 1_556 ?
Ba5 In1 Ba3 63.57(7) 6 1_556 ?
As1 In1 K3 55.16(9) 6 1_556 ?
As3 In1 K3 130.56(5) 7 1_556 ?
As3 In1 K3 130.56(5) 6 1_556 ?
As2 In1 K3 58.12(10) . 1_556 ?
In2 In1 K3 162.40(8) . 1_556 ?
K5 In1 K3 63.57(7) 7 1_556 ?
Ba5 In1 K3 63.57(7) 7 1_556 ?
K5 In1 K3 63.57(7) 6 1_556 ?
Ba5 In1 K3 63.57(7) 6 1_556 ?
Ba3 In1 K3 0.0 1_556 1_556 ?
As1 In1 Ba7 138.66(5) 6 7 ?
As3 In1 Ba7 54.05(5) 7 7 ?
As3 In1 Ba7 108.37(8) 6 7 ?
As2 In1 Ba7 55.80(6) . 7 ?
In2 In1 Ba7 65.22(5) . 7 ?
K5 In1 Ba7 60.98(6) 7 7 ?
Ba5 In1 Ba7 60.98(6) 7 7 ?
K5 In1 Ba7 125.24(8) 6 7 ?
Ba5 In1 Ba7 125.24(8) 6 7 ?
Ba3 In1 Ba7 101.06(6) 1_556 7 ?
K3 In1 Ba7 101.06(6) 1_556 7 ?
As4 In2 As3 115.75(8) . 7 ?
As4 In2 As3 115.74(8) . 6 ?
As3 In2 As3 100.01(12) 7 6 ?
As4 In2 As5 104.05(13) . . ?
As3 In2 As5 110.74(8) 7 . ?
As3 In2 As5 110.74(7) 6 . ?
As4 In2 In1 149.20(12) . . ?
As3 In2 In1 52.00(6) 7 . ?
As3 In2 In1 52.00(6) 6 . ?
As5 In2 In1 106.75(9) . . ?
As4 In2 Ba6 63.86(6) . . ?
As3 In2 Ba6 178.86(9) 7 . ?
As3 In2 Ba6 81.09(5) 6 . ?
As5 In2 Ba6 68.51(6) . . ?
In1 In2 Ba6 128.92(4) . . ?
As4 In2 Ba6 63.86(6) . 4_655 ?
As3 In2 Ba6 81.09(5) 7 4_655 ?
As3 In2 Ba6 178.86(9) 6 4_655 ?
As5 In2 Ba6 68.51(6) . 4_655 ?
In1 In2 Ba6 128.92(4) . 4_655 ?
Ba6 In2 Ba6 97.80(7) . 4_655 ?
As4 In2 K1 60.65(8) . 7 ?
As3 In2 K1 57.35(6) 7 7 ?
As3 In2 K1 110.40(8) 6 7 ?
As5 In2 K1 138.63(6) . 7 ?
In1 In2 K1 95.03(6) . 7 ?
Ba6 In2 K1 122.58(6) . 7 ?
Ba6 In2 K1 70.42(4) 4_655 7 ?
As4 In2 Ba1 60.65(8) . 7 ?
As3 In2 Ba1 57.35(6) 7 7 ?
As3 In2 Ba1 110.40(8) 6 7 ?
As5 In2 Ba1 138.63(6) . 7 ?
In1 In2 Ba1 95.03(6) . 7 ?
Ba6 In2 Ba1 122.58(6) . 7 ?
Ba6 In2 Ba1 70.42(4) 4_655 7 ?
K1 In2 Ba1 0.00(9) 7 7 ?
As4 In2 Ba1 60.65(8) . 6 ?
As3 In2 Ba1 110.40(8) 7 6 ?
As3 In2 Ba1 57.35(6) 6 6 ?
As5 In2 Ba1 138.63(6) . 6 ?
In1 In2 Ba1 95.03(6) . 6 ?
Ba6 In2 Ba1 70.42(4) . 6 ?
Ba6 In2 Ba1 122.58(6) 4_655 6 ?
K1 In2 Ba1 70.85(7) 7 6 ?
Ba1 In2 Ba1 70.85(7) 7 6 ?
As4 In2 K1 60.65(8) . 6 ?
As3 In2 K1 110.40(8) 7 6 ?
As3 In2 K1 57.35(6) 6 6 ?
As5 In2 K1 138.63(6) . 6 ?
In1 In2 K1 95.03(6) . 6 ?
Ba6 In2 K1 70.42(4) . 6 ?
Ba6 In2 K1 122.58(6) 4_655 6 ?
K1 In2 K1 70.85(7) 7 6 ?
Ba1 In2 K1 70.85(7) 7 6 ?
Ba1 In2 K1 0.00(9) 6 6 ?
As4 In2 Ba7 134.74(7) . 7 ?
As3 In2 Ba7 54.46(5) 7 7 ?
As3 In2 Ba7 109.51(7) 6 7 ?
As5 In2 Ba7 57.06(6) . 7 ?
In1 In2 Ba7 65.94(4) . 7 ?
Ba6 In2 Ba7 124.94(6) . 7 ?
Ba6 In2 Ba7 70.88(4) 4_655 7 ?
K1 In2 Ba7 104.42(4) 7 7 ?
Ba1 In2 Ba7 104.42(4) 7 7 ?
Ba1 In2 Ba7 160.30(8) 6 7 ?
K1 In2 Ba7 160.30(8) 6 7 ?
As7 In3 As8 112.31(7) 2_564 4 ?
As7 In3 As8 112.31(7) 2_564 . ?
As8 In3 As8 103.10(11) 4 . ?
As7 In3 As9 111.16(11) 2_564 . ?
As8 In3 As9 108.81(7) 4 . ?
As8 In3 As9 108.81(7) . . ?
As7 In3 In4 141.91(10) 2_564 . ?
As8 In3 In4 52.94(6) 4 . ?
As8 In3 In4 52.94(6) . . ?
As9 In3 In4 106.94(9) . . ?
As7 In3 Ba4 69.21(5) 2_564 . ?
As8 In3 Ba4 75.78(5) 4 . ?
As8 In3 Ba4 178.43(9) . . ?
As9 In3 Ba4 70.69(5) . . ?
In4 In3 Ba4 125.64(4) . . ?
As7 In3 K4 69.21(5) 2_564 4 ?
As8 In3 K4 178.43(9) 4 4 ?
As8 In3 K4 75.78(5) . 4 ?
As9 In3 K4 70.69(5) . 4 ?
In4 In3 K4 125.64(4) . 4 ?
Ba4 In3 K4 105.32(7) . 4 ?
As7 In3 Ba4 69.21(5) 2_564 4 ?
As8 In3 Ba4 178.43(9) 4 4 ?
As8 In3 Ba4 75.78(5) . 4 ?
As9 In3 Ba4 70.69(5) . 4 ?
In4 In3 Ba4 125.64(4) . 4 ?
Ba4 In3 Ba4 105.32(7) . 4 ?
K4 In3 Ba4 0.00(4) 4 4 ?
As7 In3 K5 57.24(7) 2_564 8 ?
As8 In3 K5 57.56(7) 4 8 ?
As8 In3 K5 108.38(8) . 8 ?
As9 In3 K5 142.52(7) . 8 ?
In4 In3 K5 91.72(7) . 8 ?
Ba4 In3 K5 72.01(6) . 8 ?
K4 In3 K5 123.77(7) 4 8 ?
Ba4 In3 K5 123.77(7) 4 8 ?
As7 In3 Ba5 57.24(7) 2_564 8 ?
As8 In3 Ba5 57.56(7) 4 8 ?
As8 In3 Ba5 108.38(8) . 8 ?
As9 In3 Ba5 142.52(7) . 8 ?
In4 In3 Ba5 91.72(7) . 8 ?
Ba4 In3 Ba5 72.01(6) . 8 ?
K4 In3 Ba5 123.77(7) 4 8 ?
Ba4 In3 Ba5 123.77(7) 4 8 ?
K5 In3 Ba5 0.00(15) 8 8 ?
As7 In3 Ba5 57.24(7) 2_564 5_455 ?
As8 In3 Ba5 108.38(8) 4 5_455 ?
As8 In3 Ba5 57.56(7) . 5_455 ?
As9 In3 Ba5 142.52(7) . 5_455 ?
In4 In3 Ba5 91.72(7) . 5_455 ?
Ba4 In3 Ba5 123.77(7) . 5_455 ?
K4 In3 Ba5 72.01(6) 4 5_455 ?
Ba4 In3 Ba5 72.01(6) 4 5_455 ?
K5 In3 Ba5 65.88(10) 8 5_455 ?
Ba5 In3 Ba5 65.88(10) 8 5_455 ?
As7 In4 As8 107.85(7) . . ?
As7 In4 As8 107.85(7) . 4 ?
As8 In4 As8 104.58(12) . 4 ?
As7 In4 As10 110.79(12) . 2_565 ?
As8 In4 As10 112.70(7) . 2_565 ?
As8 In4 As10 112.71(7) 4 2_565 ?
As7 In4 In3 105.40(10) . . ?
As8 In4 In3 53.73(6) . . ?
As8 In4 In3 53.72(6) 4 . ?
As10 In4 In3 143.82(10) 2_565 . ?
As7 In4 K4 70.48(6) . 3_565 ?
As8 In4 K4 177.00(8) . 3_565 ?
As8 In4 K4 73.88(5) 4 3_565 ?
As10 In4 K4 70.30(5) 2_565 3_565 ?
In3 In4 K4 123.96(4) . 3_565 ?
As7 In4 Ba4 70.48(6) . 3_565 ?
As8 In4 Ba4 177.00(8) . 3_565 ?
As8 In4 Ba4 73.88(5) 4 3_565 ?
As10 In4 Ba4 70.30(5) 2_565 3_565 ?
In3 In4 Ba4 123.96(4) . 3_565 ?
K4 In4 Ba4 0.00(5) 3_565 3_565 ?
As7 In4 K4 70.48(6) . 2_565 ?
As8 In4 K4 73.87(5) . 2_565 ?
As8 In4 K4 176.99(8) 4 2_565 ?
As10 In4 K4 70.30(5) 2_565 2_565 ?
In3 In4 K4 123.96(4) . 2_565 ?
K4 In4 K4 107.54(7) 3_565 2_565 ?
Ba4 In4 K4 107.54(7) 3_565 2_565 ?
As7 In4 Ba4 70.48(6) . 2_565 ?
As8 In4 Ba4 73.87(5) . 2_565 ?
As8 In4 Ba4 176.99(8) 4 2_565 ?
As10 In4 Ba4 70.30(5) 2_565 2_565 ?
In3 In4 Ba4 123.96(4) . 2_565 ?
K4 In4 Ba4 107.54(7) 3_565 2_565 ?
Ba4 In4 Ba4 107.54(7) 3_565 2_565 ?
K4 In4 Ba4 0.00(5) 2_565 2_565 ?
As7 In4 Ba1 141.05(6) . 3_565 ?
As8 In4 Ba1 110.79(8) . 3_565 ?
As8 In4 Ba1 57.58(6) 4 3_565 ?
As10 In4 Ba1 57.51(7) 2_565 3_565 ?
In3 In4 Ba1 93.60(6) . 3_565 ?
K4 In4 Ba1 70.70(4) 3_565 3_565 ?
Ba4 In4 Ba1 70.70(4) 3_565 3_565 ?
K4 In4 Ba1 125.31(6) 2_565 3_565 ?
Ba4 In4 Ba1 125.31(6) 2_565 3_565 ?
As7 In4 K1 141.05(6) . 3_565 ?
As8 In4 K1 110.79(8) . 3_565 ?
As8 In4 K1 57.58(6) 4 3_565 ?
As10 In4 K1 57.51(7) 2_565 3_565 ?
In3 In4 K1 93.60(6) . 3_565 ?
K4 In4 K1 70.70(4) 3_565 3_565 ?
Ba4 In4 K1 70.70(4) 3_565 3_565 ?
K4 In4 K1 125.31(6) 2_565 3_565 ?
Ba4 In4 K1 125.31(6) 2_565 3_565 ?
Ba1 In4 K1 0.00(9) 3_565 3_565 ?
As7 In4 Ba1 141.05(6) . 2_565 ?
As8 In4 Ba1 57.58(6) . 2_565 ?
As8 In4 Ba1 110.79(8) 4 2_565 ?
As10 In4 Ba1 57.51(7) 2_565 2_565 ?
In3 In4 Ba1 93.60(6) . 2_565 ?
K4 In4 Ba1 125.31(6) 3_565 2_565 ?
Ba4 In4 Ba1 125.31(6) 3_565 2_565 ?
K4 In4 Ba1 70.70(4) 2_565 2_565 ?
Ba4 In4 Ba1 70.70(4) 2_565 2_565 ?
Ba1 In4 Ba1 68.55(7) 3_565 2_565 ?
K1 In4 Ba1 68.55(7) 3_565 2_565 ?
In1 As1 K3 83.79(11) 6_554 6 ?
In1 As1 Ba3 83.79(11) 6_554 6 ?
K3 As1 Ba3 0.00(13) 6 6 ?
In1 As1 Ba2 170.40(14) 6_554 . ?
K3 As1 Ba2 105.81(13) 6 . ?
Ba3 As1 Ba2 105.81(13) 6 . ?
In1 As1 Ba6 85.04(8) 6_554 4 ?
K3 As1 Ba6 135.75(5) 6 4 ?
Ba3 As1 Ba6 135.75(5) 6 4 ?
Ba2 As1 Ba6 87.91(9) . 4 ?
In1 As1 Ba6 85.04(8) 6_554 . ?
K3 As1 Ba6 135.75(5) 6 . ?
Ba3 As1 Ba6 135.75(5) 6 . ?
Ba2 As1 Ba6 87.91(9) . . ?
Ba6 As1 Ba6 85.37(9) 4 . ?
In1 As1 K1 117.16(8) 6_554 6 ?
K3 As1 K1 70.92(7) 6 6 ?
Ba3 As1 K1 70.92(7) 6 6 ?
Ba2 As1 K1 67.24(7) . 6 ?
Ba6 As1 K1 149.51(11) 4 6 ?
Ba6 As1 K1 76.69(5) . 6 ?
In1 As1 Ba1 117.16(8) 6_554 6 ?
K3 As1 Ba1 70.92(7) 6 6 ?
Ba3 As1 Ba1 70.92(7) 6 6 ?
Ba2 As1 Ba1 67.24(7) . 6 ?
Ba6 As1 Ba1 149.51(11) 4 6 ?
Ba6 As1 Ba1 76.69(5) . 6 ?
K1 As1 Ba1 0.00(7) 6 6 ?
In1 As1 K1 117.15(8) 6_554 7_455 ?
K3 As1 K1 70.92(7) 6 7_455 ?
Ba3 As1 K1 70.92(7) 6 7_455 ?
Ba2 As1 K1 67.24(7) . 7_455 ?
Ba6 As1 K1 76.69(5) 4 7_455 ?
Ba6 As1 K1 149.51(11) . 7_455 ?
K1 As1 K1 107.27(12) 6 7_455 ?
Ba1 As1 K1 107.27(12) 6 7_455 ?
In1 As1 Ba1 117.15(8) 6_554 7_455 ?
K3 As1 Ba1 70.92(7) 6 7_455 ?
Ba3 As1 Ba1 70.92(7) 6 7_455 ?
Ba2 As1 Ba1 67.24(7) . 7_455 ?
Ba6 As1 Ba1 76.69(5) 4 7_455 ?
Ba6 As1 Ba1 149.51(11) . 7_455 ?
K1 As1 Ba1 107.27(12) 6 7_455 ?
Ba1 As1 Ba1 107.27(12) 6 7_455 ?
K1 As1 Ba1 0.00(10) 7_455 7_455 ?
In1 As1 Ba5 59.34(7) 6_554 . ?
K3 As1 Ba5 66.42(8) 6 . ?
Ba3 As1 Ba5 66.42(8) 6 . ?
Ba2 As1 Ba5 124.10(7) . . ?
Ba6 As1 Ba5 137.97(11) 4 . ?
Ba6 As1 Ba5 71.06(6) . . ?
K1 As1 Ba5 57.83(7) 6 . ?
Ba1 As1 Ba5 57.83(7) 6 . ?
K1 As1 Ba5 137.33(12) 7_455 . ?
Ba1 As1 Ba5 137.33(12) 7_455 . ?
In1 As2 Ba7 82.30(8) . 7 ?
In1 As2 Ba7 82.30(8) . 6 ?
Ba7 As2 Ba7 90.74(10) 7 6 ?
In1 As2 K4 136.65(6) . 2_665 ?
Ba7 As2 K4 77.61(5) 7 2_665 ?
Ba7 As2 K4 135.36(11) 6 2_665 ?
In1 As2 Ba4 136.65(6) . 2_665 ?
Ba7 As2 Ba4 77.61(5) 7 2_665 ?
Ba7 As2 Ba4 135.36(11) 6 2_665 ?
K4 As2 Ba4 0.00(5) 2_665 2_665 ?
In1 As2 K4 136.65(6) . 3_565 ?
Ba7 As2 K4 135.36(11) 7 3_565 ?
Ba7 As2 K4 77.61(5) 6 3_565 ?
K4 As2 K4 81.17(8) 2_665 3_565 ?
Ba4 As2 K4 81.17(8) 2_665 3_565 ?
In1 As2 Ba4 136.65(6) . 3_565 ?
Ba7 As2 Ba4 135.36(11) 7 3_565 ?
Ba7 As2 Ba4 77.61(5) 6 3_565 ?
K4 As2 Ba4 81.17(8) 2_665 3_565 ?
Ba4 As2 Ba4 81.17(8) 2_665 3_565 ?
K4 As2 Ba4 0.00(4) 3_565 3_565 ?
In1 As2 K3 80.14(11) . 1_556 ?
Ba7 As2 K3 131.03(6) 7 1_556 ?
Ba7 As2 K3 131.03(6) 6 1_556 ?
K4 As2 K3 84.76(9) 2_665 1_556 ?
Ba4 As2 K3 84.76(9) 2_665 1_556 ?
K4 As2 K3 84.76(9) 3_565 1_556 ?
Ba4 As2 K3 84.76(9) 3_565 1_556 ?
In1 As2 Ba3 80.14(11) . 1_556 ?
Ba7 As2 Ba3 131.03(6) 7 1_556 ?
Ba7 As2 Ba3 131.03(6) 6 1_556 ?
K4 As2 Ba3 84.76(9) 2_665 1_556 ?
Ba4 As2 Ba3 84.76(9) 2_665 1_556 ?
K4 As2 Ba3 84.76(9) 3_565 1_556 ?
Ba4 As2 Ba3 84.76(9) 3_565 1_556 ?
K3 As2 Ba3 0.00(11) 1_556 1_556 ?
In1 As2 K5 61.01(7) . 7 ?
Ba7 As2 K5 64.92(6) 7 7 ?
Ba7 As2 K5 137.31(11) 6 7 ?
K4 As2 K5 75.69(6) 2_665 7 ?
Ba4 As2 K5 75.69(6) 2_665 7 ?
K4 As2 K5 144.30(12) 3_565 7 ?
Ba4 As2 K5 144.30(12) 3_565 7 ?
K3 As2 K5 66.54(8) 1_556 7 ?
Ba3 As2 K5 66.54(8) 1_556 7 ?
In1 As2 Ba5 61.01(7) . 7 ?
Ba7 As2 Ba5 64.92(6) 7 7 ?
Ba7 As2 Ba5 137.31(11) 6 7 ?
K4 As2 Ba5 75.69(6) 2_665 7 ?
Ba4 As2 Ba5 75.69(6) 2_665 7 ?
K4 As2 Ba5 144.30(12) 3_565 7 ?
Ba4 As2 Ba5 144.30(12) 3_565 7 ?
K3 As2 Ba5 66.54(8) 1_556 7 ?
Ba3 As2 Ba5 66.54(8) 1_556 7 ?
K5 As2 Ba5 0.00(15) 7 7 ?
In1 As2 Ba5 61.01(7) . 6 ?
Ba7 As2 Ba5 137.31(11) 7 6 ?
Ba7 As2 Ba5 64.92(6) 6 6 ?
K4 As2 Ba5 144.30(12) 2_665 6 ?
Ba4 As2 Ba5 144.30(12) 2_665 6 ?
K4 As2 Ba5 75.69(6) 3_565 6 ?
Ba4 As2 Ba5 75.69(6) 3_565 6 ?
K3 As2 Ba5 66.54(8) 1_556 6 ?
Ba3 As2 Ba5 66.54(8) 1_556 6 ?
K5 As2 Ba5 109.00(13) 7 6 ?
Ba5 As2 Ba5 109.00(13) 7 6 ?
In2 As3 In1 76.62(7) 6_554 6_554 ?
In2 As3 K2 136.80(11) 6_554 6_554 ?
In1 As3 K2 146.58(11) 6_554 6_554 ?
In2 As3 Ba2 136.80(11) 6_554 6_554 ?
In1 As3 Ba2 146.58(11) 6_554 6_554 ?
K2 As3 Ba2 0.00(18) 6_554 6_554 ?
In2 As3 Ba7 84.06(7) 6_554 . ?
In1 As3 Ba7 84.30(7) 6_554 . ?
K2 As3 Ba7 97.37(9) 6_554 . ?
Ba2 As3 Ba7 97.37(9) 6_554 . ?
In2 As3 Ba1 79.72(7) 6_554 . ?
In1 As3 Ba1 124.37(9) 6_554 . ?
K2 As3 Ba1 72.78(8) 6_554 . ?
Ba2 As3 Ba1 72.78(8) 6_554 . ?
Ba7 As3 Ba1 141.74(9) . . ?
In2 As3 Ba5 135.32(9) 6_554 . ?
In1 As3 Ba5 65.87(8) 6_554 . ?
K2 As3 Ba5 83.39(10) 6_554 . ?
Ba2 As3 Ba5 83.39(10) 6_554 . ?
Ba7 As3 Ba5 69.37(7) . . ?
Ba1 As3 Ba5 141.82(9) . . ?
In2 As3 Ba6 124.13(8) 6_554 . ?
In1 As3 Ba6 81.94(7) 6_554 . ?
K2 As3 Ba6 77.36(8) 6_554 . ?
Ba2 As3 Ba6 77.36(8) 6_554 . ?
Ba7 As3 Ba6 144.08(7) . . ?
Ba1 As3 Ba6 71.27(6) . . ?
Ba5 As3 Ba6 74.73(8) . . ?
In2 As4 Ba5 137.11(9) . . ?
In2 As4 K5 137.11(9) . 4_655 ?
Ba5 As4 K5 80.00(14) . 4_655 ?
In2 As4 Ba5 137.11(9) . 4_655 ?
Ba5 As4 Ba5 80.00(14) . 4_655 ?
K5 As4 Ba5 0.00(14) 4_655 4_655 ?
In2 As4 Ba6 72.87(7) . 4_655 ?
Ba5 As4 Ba6 147.95(14) . 4_655 ?
K5 As4 Ba6 79.41(7) 4_655 4_655 ?
Ba5 As4 Ba6 79.41(7) 4_655 4_655 ?
In2 As4 Ba6 72.87(7) . . ?
Ba5 As4 Ba6 79.41(7) . . ?
K5 As4 Ba6 147.95(14) 4_655 . ?
Ba5 As4 Ba6 147.95(14) 4_655 . ?
Ba6 As4 Ba6 106.68(10) 4_655 . ?
In2 As4 K1 78.15(10) . 7 ?
Ba5 As4 K1 113.91(12) . 7 ?
K5 As4 K1 64.45(8) 4_655 7 ?
Ba5 As4 K1 64.45(8) 4_655 7 ?
Ba6 As4 K1 78.29(5) 4_655 7 ?
Ba6 As4 K1 147.27(12) . 7 ?
In2 As4 Ba1 78.15(10) . 7 ?
Ba5 As4 Ba1 113.91(12) . 7 ?
K5 As4 Ba1 64.45(8) 4_655 7 ?
Ba5 As4 Ba1 64.45(8) 4_655 7 ?
Ba6 As4 Ba1 78.29(5) 4_655 7 ?
Ba6 As4 Ba1 147.27(12) . 7 ?
K1 As4 Ba1 0.00(8) 7 7 ?
In2 As4 Ba1 78.15(10) . 6 ?
Ba5 As4 Ba1 64.45(8) . 6 ?
K5 As4 Ba1 113.91(12) 4_655 6 ?
Ba5 As4 Ba1 113.91(12) 4_655 6 ?
Ba6 As4 Ba1 147.27(12) 4_655 6 ?
Ba6 As4 Ba1 78.29(5) . 6 ?
K1 As4 Ba1 81.21(11) 7 6 ?
Ba1 As4 Ba1 81.21(11) 7 6 ?
In2 As4 K1 78.15(10) . 6 ?
Ba5 As4 K1 64.45(8) . 6 ?
K5 As4 K1 113.91(12) 4_655 6 ?
Ba5 As4 K1 113.91(12) 4_655 6 ?
Ba6 As4 K1 147.27(12) 4_655 6 ?
Ba6 As4 K1 78.29(5) . 6 ?
K1 As4 K1 81.21(11) 7 6 ?
Ba1 As4 K1 81.21(11) 7 6 ?
Ba1 As4 K1 0.00(10) 6 6 ?
In2 As4 Ba2 122.03(14) . 6_554 ?
Ba5 As4 Ba2 78.52(11) . 6_554 ?
K5 As4 Ba2 78.52(11) 4_655 6_554 ?
Ba5 As4 Ba2 78.52(11) 4_655 6_554 ?
Ba6 As4 Ba2 73.49(8) 4_655 6_554 ?
Ba6 As4 Ba2 73.49(8) . 6_554 ?
K1 As4 Ba2 136.77(7) 7 6_554 ?
Ba1 As4 Ba2 136.77(7) 7 6_554 ?
Ba1 As4 Ba2 136.77(7) 6 6_554 ?
K1 As4 Ba2 136.77(7) 6 6_554 ?
As6 As5 In2 110.98(13) . . ?
As6 As5 K4 67.86(8) . 4_655 ?
In2 As5 K4 138.76(4) . 4_655 ?
As6 As5 Ba4 67.86(8) . 4_655 ?
In2 As5 Ba4 138.76(4) . 4_655 ?
K4 As5 Ba4 0.00(5) 4_655 4_655 ?
As6 As5 Ba4 67.86(8) . . ?
In2 As5 Ba4 138.76(4) . . ?
K4 As5 Ba4 80.95(8) 4_655 . ?
Ba4 As5 Ba4 80.95(8) 4_655 . ?
As6 As5 Ba7 135.39(4) . 7 ?
In2 As5 Ba7 79.05(7) . 7 ?
K4 As5 Ba7 76.63(5) 4_655 7 ?
Ba4 As5 Ba7 76.63(5) 4_655 7 ?
Ba4 As5 Ba7 132.52(9) . 7 ?
As6 As5 Ba7 135.39(4) . 6 ?
In2 As5 Ba7 79.05(7) . 6 ?
K4 As5 Ba7 132.52(9) 4_655 6 ?
Ba4 As5 Ba7 132.52(9) 4_655 6 ?
Ba4 As5 Ba7 76.63(5) . 6 ?
Ba7 As5 Ba7 88.66(9) 7 6 ?
As6 As5 Ba6 69.27(7) . . ?
In2 As5 Ba6 65.92(6) . . ?
K4 As5 Ba6 136.47(10) 4_655 . ?
Ba4 As5 Ba6 136.47(10) 4_655 . ?
Ba4 As5 Ba6 76.41(4) . . ?
Ba7 As5 Ba6 143.96(9) 7 . ?
Ba7 As5 Ba6 77.01(4) 6 . ?
As6 As5 Ba6 69.26(7) . 4_655 ?
In2 As5 Ba6 65.92(6) . 4_655 ?
K4 As5 Ba6 76.41(4) 4_655 4_655 ?
Ba4 As5 Ba6 76.41(4) 4_655 4_655 ?
Ba4 As5 Ba6 136.46(10) . 4_655 ?
Ba7 As5 Ba6 77.01(4) 7 4_655 ?
Ba7 As5 Ba6 143.96(9) 6 4_655 ?
Ba6 As5 Ba6 95.36(8) . 4_655 ?
As5 As6 K2 125.19(14) . 6_554 ?
As5 As6 Ba2 125.19(14) . 6_554 ?
K2 As6 Ba2 0.00(12) 6_554 6_554 ?
As5 As6 K4 68.59(8) . 4_655 ?
K2 As6 K4 138.87(5) 6_554 4_655 ?
Ba2 As6 K4 138.87(5) 6_554 4_655 ?
As5 As6 Ba4 68.59(8) . 4_655 ?
K2 As6 Ba4 138.87(5) 6_554 4_655 ?
Ba2 As6 Ba4 138.87(5) 6_554 4_655 ?
K4 As6 Ba4 0.00(7) 4_655 4_655 ?
As5 As6 Ba4 68.59(8) . . ?
K2 As6 Ba4 138.86(5) 6_554 . ?
Ba2 As6 Ba4 138.86(5) 6_554 . ?
K4 As6 Ba4 81.44(9) 4_655 . ?
Ba4 As6 Ba4 81.44(9) 4_655 . ?
As5 As6 Ba6 70.69(7) . . ?
K2 As6 Ba6 73.64(7) 6_554 . ?
Ba2 As6 Ba6 73.64(7) 6_554 . ?
K4 As6 Ba6 138.58(11) 4_655 . ?
Ba4 As6 Ba6 138.58(11) 4_655 . ?
Ba4 As6 Ba6 77.07(4) . . ?
As5 As6 Ba6 70.69(7) . 4_655 ?
K2 As6 Ba6 73.64(7) 6_554 4_655 ?
Ba2 As6 Ba6 73.64(7) 6_554 4_655 ?
K4 As6 Ba6 77.07(4) 4_655 4_655 ?
Ba4 As6 Ba6 77.07(4) 4_655 4_655 ?
Ba4 As6 Ba6 138.58(11) . 4_655 ?
Ba6 As6 Ba6 96.51(9) . 4_655 ?
As5 As6 Ba1 129.28(6) . . ?
K2 As6 Ba1 65.78(7) 6_554 . ?
Ba2 As6 Ba1 65.78(7) 6_554 . ?
K4 As6 Ba1 140.50(11) 4_655 . ?
Ba4 As6 Ba1 140.50(11) 4_655 . ?
Ba4 As6 Ba1 76.37(5) . . ?
Ba6 As6 Ba1 66.50(5) . . ?
Ba6 As6 Ba1 138.88(10) 4_655 . ?
As5 As6 K1 129.28(6) . 4_655 ?
K2 As6 K1 65.78(7) 6_554 4_655 ?
Ba2 As6 K1 65.78(7) 6_554 4_655 ?
K4 As6 K1 76.37(5) 4_655 4_655 ?
Ba4 As6 K1 76.37(5) 4_655 4_655 ?
Ba4 As6 K1 140.50(11) . 4_655 ?
Ba6 As6 K1 138.88(10) . 4_655 ?
Ba6 As6 K1 66.50(5) 4_655 4_655 ?
Ba1 As6 K1 101.07(11) . 4_655 ?
In4 As7 In3 102.33(12) . 2_565 ?
In4 As7 K5 140.52(7) . 6 ?
In3 As7 K5 79.31(9) 2_565 6 ?
In4 As7 Ba5 140.52(7) . 6 ?
In3 As7 Ba5 79.31(9) 2_565 6 ?
K5 As7 Ba5 0.00(14) 6 6 ?
In4 As7 K5 140.52(7) . 7_455 ?
In3 As7 K5 79.31(9) 2_565 7_455 ?
K5 As7 K5 78.90(13) 6 7_455 ?
Ba5 As7 K5 78.90(13) 6 7_455 ?
In4 As7 Ba5 140.52(7) . 7_455 ?
In3 As7 Ba5 79.31(9) 2_565 7_455 ?
K5 As7 Ba5 78.90(13) 6 7_455 ?
Ba5 As7 Ba5 78.90(13) 6 7_455 ?
K5 As7 Ba5 0.00(13) 7_455 7_455 ?
In4 As7 Ba7 84.51(8) . 6 ?
In3 As7 Ba7 131.67(4) 2_565 6 ?
K5 As7 Ba7 67.30(7) 6 6 ?
Ba5 As7 Ba7 67.30(7) 6 6 ?
K5 As7 Ba7 124.16(11) 7_455 6 ?
Ba5 As7 Ba7 124.16(11) 7_455 6 ?
In4 As7 Ba7 84.51(8) . 7_455 ?
In3 As7 Ba7 131.67(4) 2_565 7_455 ?
K5 As7 Ba7 124.16(11) 6 7_455 ?
Ba5 As7 Ba7 124.16(11) 6 7_455 ?
K5 As7 Ba7 67.30(7) 7_455 7_455 ?
Ba5 As7 Ba7 67.30(7) 7_455 7_455 ?
Ba7 As7 Ba7 96.41(9) 6 7_455 ?
In4 As7 Ba4 66.78(6) . 3_565 ?
In3 As7 Ba4 67.65(6) 2_565 3_565 ?
K5 As7 Ba4 78.14(7) 6 3_565 ?
Ba5 As7 Ba4 78.14(7) 6 3_565 ?
K5 As7 Ba4 142.56(11) 7_455 3_565 ?
Ba5 As7 Ba4 142.56(11) 7_455 3_565 ?
Ba7 As7 Ba4 71.91(4) 6 3_565 ?
Ba7 As7 Ba4 149.57(10) 7_455 3_565 ?
In4 As7 K4 66.78(6) . 3_565 ?
In3 As7 K4 67.65(6) 2_565 3_565 ?
K5 As7 K4 78.14(7) 6 3_565 ?
Ba5 As7 K4 78.14(7) 6 3_565 ?
K5 As7 K4 142.56(11) 7_455 3_565 ?
Ba5 As7 K4 142.56(11) 7_455 3_565 ?
Ba7 As7 K4 71.91(4) 6 3_565 ?
Ba7 As7 K4 149.57(10) 7_455 3_565 ?
Ba4 As7 K4 0.00(3) 3_565 3_565 ?
In4 As7 K4 66.78(6) . 2_565 ?
In3 As7 K4 67.65(6) 2_565 2_565 ?
K5 As7 K4 142.56(11) 6 2_565 ?
Ba5 As7 K4 142.56(11) 6 2_565 ?
K5 As7 K4 78.14(7) 7_455 2_565 ?
Ba5 As7 K4 78.14(7) 7_455 2_565 ?
Ba7 As7 K4 149.57(10) 6 2_565 ?
Ba7 As7 K4 71.91(4) 7_455 2_565 ?
Ba4 As7 K4 103.73(9) 3_565 2_565 ?
K4 As7 K4 103.73(9) 3_565 2_565 ?
In4 As7 Ba4 66.78(6) . 2_565 ?
In3 As7 Ba4 67.65(6) 2_565 2_565 ?
K5 As7 Ba4 142.56(11) 6 2_565 ?
Ba5 As7 Ba4 142.56(11) 6 2_565 ?
K5 As7 Ba4 78.14(7) 7_455 2_565 ?
Ba5 As7 Ba4 78.14(7) 7_455 2_565 ?
Ba7 As7 Ba4 149.57(10) 6 2_565 ?
Ba7 As7 Ba4 71.91(4) 7_455 2_565 ?
Ba4 As7 Ba4 103.73(9) 3_565 2_565 ?
K4 As7 Ba4 103.73(9) 3_565 2_565 ?
K4 As7 Ba4 0.00(5) 2_565 2_565 ?
In4 As8 In3 73.33(7) . . ?
In4 As8 K3 145.15(11) . 2_565 ?
In3 As8 K3 141.01(12) . 2_565 ?
In4 As8 Ba3 145.15(11) . 2_565 ?
In3 As8 Ba3 141.01(12) . 2_565 ?
K3 As8 Ba3 0.0 2_565 2_565 ?
In4 As8 K5 115.89(10) . 5_455 ?
In3 As8 K5 78.70(9) . 5_455 ?
K3 As8 K5 76.33(9) 2_565 5_455 ?
Ba3 As8 K5 76.33(9) 2_565 5_455 ?
In4 As8 Ba5 115.89(10) . 5_455 ?
In3 As8 Ba5 78.70(9) . 5_455 ?
K3 As8 Ba5 76.33(9) 2_565 5_455 ?
Ba3 As8 Ba5 76.33(9) 2_565 5_455 ?
K5 As8 Ba5 0.00(16) 5_455 5_455 ?
In4 As8 Ba7 90.25(7) . 7_455 ?
In3 As8 Ba7 88.06(7) . 7_455 ?
K3 As8 Ba7 95.63(8) 2_565 7_455 ?
Ba3 As8 Ba7 95.63(8) 2_565 7_455 ?
K5 As8 Ba7 145.09(10) 5_455 7_455 ?
Ba5 As8 Ba7 145.09(10) 5_455 7_455 ?
In4 As8 Ba1 81.17(7) . 2_565 ?
In3 As8 Ba1 118.99(8) . 2_565 ?
K3 As8 Ba1 75.37(8) 2_565 2_565 ?
Ba3 As8 Ba1 75.37(8) 2_565 2_565 ?
K5 As8 Ba1 64.39(8) 5_455 2_565 ?
Ba5 As8 Ba1 64.39(8) 5_455 2_565 ?
Ba7 As8 Ba1 147.14(9) 7_455 2_565 ?
In4 As8 K1 81.17(7) . 2_565 ?
In3 As8 K1 118.99(8) . 2_565 ?
K3 As8 K1 75.37(8) 2_565 2_565 ?
Ba3 As8 K1 75.37(8) 2_565 2_565 ?
K5 As8 K1 64.39(8) 5_455 2_565 ?
Ba5 As8 K1 64.39(8) 5_455 2_565 ?
Ba7 As8 K1 147.14(9) 7_455 2_565 ?
Ba1 As8 K1 0.00(10) 2_565 2_565 ?
In4 As8 Ba4 63.91(6) . 2_565 ?
In3 As8 Ba4 132.62(8) . 2_565 ?
K3 As8 Ba4 84.99(9) 2_565 2_565 ?
Ba3 As8 Ba4 84.99(9) 2_565 2_565 ?
K5 As8 Ba4 137.90(9) 5_455 2_565 ?
Ba5 As8 Ba4 137.90(9) 5_455 2_565 ?
Ba7 As8 Ba4 73.19(5) 7_455 2_565 ?
Ba1 As8 Ba4 74.56(6) 2_565 2_565 ?
K1 As8 Ba4 74.56(6) 2_565 2_565 ?
In4 As8 K4 63.91(6) . 2_565 ?
In3 As8 K4 132.62(8) . 2_565 ?
K3 As8 K4 84.99(9) 2_565 2_565 ?
Ba3 As8 K4 84.99(9) 2_565 2_565 ?
K5 As8 K4 137.90(9) 5_455 2_565 ?
Ba5 As8 K4 137.90(9) 5_455 2_565 ?
Ba7 As8 K4 73.19(5) 7_455 2_565 ?
Ba1 As8 K4 74.56(6) 2_565 2_565 ?
K1 As8 K4 74.56(6) 2_565 2_565 ?
Ba4 As8 K4 0.00(6) 2_565 2_565 ?
In4 As8 K4 132.32(8) . 4 ?
In3 As8 K4 62.75(6) . 4 ?
K3 As8 K4 81.69(9) 2_565 4 ?
Ba3 As8 K4 81.69(9) 2_565 4 ?
K5 As8 K4 73.83(8) 5_455 4 ?
Ba5 As8 K4 73.83(8) 5_455 4 ?
Ba7 As8 K4 71.39(5) 7_455 4 ?
Ba1 As8 K4 135.84(7) 2_565 4 ?
K1 As8 K4 135.84(7) 2_565 4 ?
Ba4 As8 K4 140.52(6) 2_565 4 ?
K4 As8 K4 140.52(6) 2_565 4 ?
As10 As9 In3 106.22(13) . . ?
As10 As9 Ba7 130.74(4) . 6 ?
In3 As9 Ba7 82.39(7) . 6 ?
As10 As9 Ba7 130.74(4) . 7_455 ?
In3 As9 Ba7 82.39(7) . 7_455 ?
Ba7 As9 Ba7 98.21(8) 6 7_455 ?
As10 As9 Ba6 65.13(7) . . ?
In3 As9 Ba6 137.54(5) . . ?
Ba7 As9 Ba6 76.07(4) 6 . ?
Ba7 As9 Ba6 136.26(9) 7_455 . ?
As10 As9 Ba6 65.13(7) . 4 ?
In3 As9 Ba6 137.54(5) . 4 ?
Ba7 As9 Ba6 136.26(9) 6 4 ?
Ba7 As9 Ba6 76.08(4) 7_455 4 ?
Ba6 As9 Ba6 79.15(7) . 4 ?
As10 As9 Ba4 69.14(7) . . ?
In3 As9 Ba4 65.63(6) . . ?
Ba7 As9 Ba4 71.34(4) 6 . ?
Ba7 As9 Ba4 147.15(9) 7_455 . ?
Ba6 As9 Ba4 72.90(4) . . ?
Ba6 As9 Ba4 133.13(9) 4 . ?
As10 As9 K4 69.14(7) . 4 ?
In3 As9 K4 65.63(6) . 4 ?
Ba7 As9 K4 147.15(9) 6 4 ?
Ba7 As9 K4 71.34(4) 7_455 4 ?
Ba6 As9 K4 133.13(9) . 4 ?
Ba6 As9 K4 72.90(4) 4 4 ?
Ba4 As9 K4 100.24(8) . 4 ?
As10 As9 Ba4 69.14(7) . 4 ?
In3 As9 Ba4 65.63(6) . 4 ?
Ba7 As9 Ba4 147.15(9) 6 4 ?
Ba7 As9 Ba4 71.34(4) 7_455 4 ?
Ba6 As9 Ba4 133.13(9) . 4 ?
Ba6 As9 Ba4 72.90(4) 4 4 ?
Ba4 As9 Ba4 100.24(8) . 4 ?
K4 As9 Ba4 0.00(3) 4 4 ?
As9 As10 In4 109.51(13) . 2_564 ?
As9 As10 Ba1 138.34(6) . . ?
In4 As10 Ba1 80.53(8) 2_564 . ?
As9 As10 K1 138.34(6) . 4 ?
In4 As10 K1 80.53(8) 2_564 4 ?
Ba1 As10 K1 82.38(10) . 4 ?
As9 As10 Ba1 138.34(6) . 4 ?
In4 As10 Ba1 80.53(8) 2_564 4 ?
Ba1 As10 Ba1 82.38(10) . 4 ?
K1 As10 Ba1 0.00(8) 4 4 ?
As9 As10 Ba6 74.79(8) . . ?
In4 As10 Ba6 137.33(4) 2_564 . ?
Ba1 As10 Ba6 71.81(6) . . ?
K1 As10 Ba6 125.47(9) 4 . ?
Ba1 As10 Ba6 125.47(9) 4 . ?
As9 As10 Ba6 74.79(8) . 4 ?
In4 As10 Ba6 137.33(4) 2_564 4 ?
Ba1 As10 Ba6 125.47(9) . 4 ?
K1 As10 Ba6 71.81(6) 4 4 ?
Ba1 As10 Ba6 71.81(6) 4 4 ?
Ba6 As10 Ba6 85.30(8) . 4 ?
As9 As10 Ba4 72.15(7) . . ?
In4 As10 Ba4 65.82(5) 2_564 . ?
Ba1 As10 Ba4 76.30(5) . . ?
K1 As10 Ba4 142.45(11) 4 . ?
Ba1 As10 Ba4 142.45(11) 4 . ?
Ba6 As10 Ba4 76.30(4) . . ?
Ba6 As10 Ba4 145.32(10) 4 . ?
As9 As10 K4 72.15(7) . 4 ?
In4 As10 K4 65.82(5) 2_564 4 ?
Ba1 As10 K4 142.45(11) . 4 ?
K1 As10 K4 76.31(5) 4 4 ?
Ba1 As10 K4 76.31(5) 4 4 ?
Ba6 As10 K4 145.32(10) . 4 ?
Ba6 As10 K4 76.30(4) 4 4 ?
Ba4 As10 K4 102.82(8) . 4 ?
As9 As10 Ba4 72.15(7) . 4 ?
In4 As10 Ba4 65.82(5) 2_564 4 ?
Ba1 As10 Ba4 142.45(11) . 4 ?
K1 As10 Ba4 76.31(5) 4 4 ?
Ba1 As10 Ba4 76.31(5) 4 4 ?
Ba6 As10 Ba4 145.32(10) . 4 ?
Ba6 As10 Ba4 76.30(4) 4 4 ?
Ba4 As10 Ba4 102.82(8) . 4 ?
K4 As10 Ba4 0.00(5) 4 4 ?
As3 Ba1 As8 173.31(9) . 2_564 ?
As3 Ba1 As10 91.73(8) . . ?
As8 Ba1 As10 81.85(8) 2_564 . ?
As3 Ba1 As4 82.90(8) . 6_554 ?
As8 Ba1 As4 96.08(8) 2_564 6_554 ?
As10 Ba1 As4 98.19(8) . 6_554 ?
As3 Ba1 As1 91.38(8) . 6_554 ?
As8 Ba1 As1 95.29(8) 2_564 6_554 ?
As10 Ba1 As1 167.39(9) . 6_554 ?
As4 Ba1 As1 94.32(9) 6_554 6_554 ?
As3 Ba1 K5 127.08(9) . 6_554 ?
As8 Ba1 K5 56.09(7) 2_564 6_554 ?
As10 Ba1 K5 121.42(9) . 6_554 ?
As4 Ba1 K5 54.71(8) 6_554 6_554 ?
As1 Ba1 K5 65.32(8) 6_554 6_554 ?
As3 Ba1 Ba5 127.08(9) . 6_554 ?
As8 Ba1 Ba5 56.09(7) 2_564 6_554 ?
As10 Ba1 Ba5 121.42(9) . 6_554 ?
As4 Ba1 Ba5 54.71(8) 6_554 6_554 ?
As1 Ba1 Ba5 65.32(8) 6_554 6_554 ?
K5 Ba1 Ba5 0.00(15) 6_554 6_554 ?
As3 Ba1 As6 93.08(8) . . ?
As8 Ba1 As6 89.05(8) 2_564 . ?
As10 Ba1 As6 91.81(8) . . ?
As4 Ba1 As6 169.31(9) 6_554 . ?
As1 Ba1 As6 75.82(7) 6_554 . ?
K5 Ba1 As6 122.42(9) 6_554 . ?
Ba5 Ba1 As6 122.42(9) 6_554 . ?
As3 Ba1 K2 51.38(6) . 6_554 ?
As8 Ba1 K2 133.90(8) 2_564 6_554 ?
As10 Ba1 K2 119.52(10) . 6_554 ?
As4 Ba1 K2 117.85(8) 6_554 6_554 ?
As1 Ba1 K2 54.58(7) 6_554 6_554 ?
K5 Ba1 K2 119.03(9) 6_554 6_554 ?
Ba5 Ba1 K2 119.03(9) 6_554 6_554 ?
As6 Ba1 K2 52.99(8) . 6_554 ?
As3 Ba1 Ba2 51.38(6) . 6_554 ?
As8 Ba1 Ba2 133.90(8) 2_564 6_554 ?
As10 Ba1 Ba2 119.52(10) . 6_554 ?
As4 Ba1 Ba2 117.85(8) 6_554 6_554 ?
As1 Ba1 Ba2 54.58(7) 6_554 6_554 ?
K5 Ba1 Ba2 119.03(9) 6_554 6_554 ?
Ba5 Ba1 Ba2 119.03(9) 6_554 6_554 ?
As6 Ba1 Ba2 52.99(8) . 6_554 ?
K2 Ba1 Ba2 0.00(9) 6_554 6_554 ?
As3 Ba1 In2 42.93(5) . 6_554 ?
As8 Ba1 In2 134.42(8) 2_564 6_554 ?
As10 Ba1 In2 88.78(7) . 6_554 ?
As4 Ba1 In2 41.20(6) 6_554 6_554 ?
As1 Ba1 In2 101.77(8) 6_554 6_554 ?
K5 Ba1 In2 93.75(8) 6_554 6_554 ?
Ba5 Ba1 In2 93.75(8) 6_554 6_554 ?
As6 Ba1 In2 135.98(8) . 6_554 ?
K2 Ba1 In2 89.18(6) 6_554 6_554 ?
Ba2 Ba1 In2 89.18(6) 6_554 6_554 ?
As3 Ba2 As3 151.05(14) 6 7_455 ?
As3 Ba2 As6 103.24(7) 6 6 ?
As3 Ba2 As6 103.24(7) 7_455 6 ?
As3 Ba2 As1 97.48(8) 6 . ?
As3 Ba2 As1 97.48(8) 7_455 . ?
As6 Ba2 As1 82.26(11) 6 . ?
As3 Ba2 As4 87.17(8) 6 6 ?
As3 Ba2 As4 87.17(8) 7_455 6 ?
As6 Ba2 As4 77.75(11) 6 6 ?
As1 Ba2 As4 160.01(14) . 6 ?
As3 Ba2 K1 55.84(5) 6 6 ?
As3 Ba2 K1 151.10(11) 7_455 6 ?
As6 Ba2 K1 61.23(7) 6 6 ?
As1 Ba2 K1 58.18(7) . 6 ?
As4 Ba2 K1 110.73(8) 6 6 ?
As3 Ba2 Ba1 55.84(5) 6 6 ?
As3 Ba2 Ba1 151.10(11) 7_455 6 ?
As6 Ba2 Ba1 61.23(7) 6 6 ?
As1 Ba2 Ba1 58.18(7) . 6 ?
As4 Ba2 Ba1 110.73(8) 6 6 ?
K1 Ba2 Ba1 0.00(9) 6 6 ?
As3 Ba2 K1 151.10(11) 6 7_455 ?
As3 Ba2 K1 55.84(5) 7_455 7_455 ?
As6 Ba2 K1 61.23(7) 6 7_455 ?
As1 Ba2 K1 58.18(7) . 7_455 ?
As4 Ba2 K1 110.73(8) 6 7_455 ?
K1 Ba2 K1 95.81(10) 6 7_455 ?
Ba1 Ba2 K1 95.81(10) 6 7_455 ?
As3 Ba2 Ba1 151.10(11) 6 7_455 ?
As3 Ba2 Ba1 55.84(5) 7_455 7_455 ?
As6 Ba2 Ba1 61.23(7) 6 7_455 ?
As1 Ba2 Ba1 58.18(7) . 7_455 ?
As4 Ba2 Ba1 110.73(8) 6 7_455 ?
K1 Ba2 Ba1 95.81(10) 6 7_455 ?
Ba1 Ba2 Ba1 95.81(10) 6 7_455 ?
K1 Ba2 Ba1 0.00(6) 7_455 7_455 ?
As3 Ba2 Ba6 56.22(5) 6 6 ?
As3 Ba2 Ba6 134.61(11) 7_455 6 ?
As6 Ba2 Ba6 56.68(6) 6 6 ?
As1 Ba2 Ba6 116.53(8) . 6 ?
As4 Ba2 Ba6 50.95(5) 6 6 ?
K1 Ba2 Ba6 59.91(5) 6 6 ?
Ba1 Ba2 Ba6 59.91(5) 6 6 ?
K1 Ba2 Ba6 117.58(10) 7_455 6 ?
Ba1 Ba2 Ba6 117.58(10) 7_455 6 ?
As3 Ba2 Ba6 134.61(11) 6 7_455 ?
As3 Ba2 Ba6 56.22(6) 7_455 7_455 ?
As6 Ba2 Ba6 56.68(6) 6 7_455 ?
As1 Ba2 Ba6 116.52(8) . 7_455 ?
As4 Ba2 Ba6 50.95(5) 6 7_455 ?
K1 Ba2 Ba6 117.58(10) 6 7_455 ?
Ba1 Ba2 Ba6 117.58(10) 6 7_455 ?
K1 Ba2 Ba6 59.91(5) 7_455 7_455 ?
Ba1 Ba2 Ba6 59.91(5) 7_455 7_455 ?
Ba6 Ba2 Ba6 81.05(8) 6 7_455 ?
As3 Ba2 K5 50.94(7) 6 6 ?
As3 Ba2 K5 107.06(10) 7_455 6 ?
As6 Ba2 K5 112.99(11) 6 6 ?
As1 Ba2 K5 146.39(8) . 6 ?
As4 Ba2 K5 46.64(7) 6 6 ?
K1 Ba2 K5 101.63(6) 6 6 ?
Ba1 Ba2 K5 101.63(6) 6 6 ?
K1 Ba2 K5 155.40(10) 7_455 6 ?
Ba1 Ba2 K5 155.40(10) 7_455 6 ?
Ba6 Ba2 K5 59.41(6) 6 6 ?
Ba6 Ba2 K5 96.36(9) 7_455 6 ?
As8 Ba3 As8 148.34(14) 3_664 2_564 ?
As8 Ba3 As1 105.54(7) 3_664 6_554 ?
As8 Ba3 As1 105.54(7) 2_564 6_554 ?
As8 Ba3 As2 94.86(9) 3_664 1_554 ?
As8 Ba3 As2 94.86(9) 2_564 1_554 ?
As1 Ba3 As2 82.79(11) 6_554 1_554 ?
As8 Ba3 As6 90.89(9) 3_664 . ?
As8 Ba3 As6 90.89(9) 2_564 . ?
As1 Ba3 As6 75.85(10) 6_554 . ?
As2 Ba3 As6 158.64(13) 1_554 . ?
As8 Ba3 K5 53.93(7) 3_664 7_554 ?
As8 Ba3 K5 151.74(13) 2_564 7_554 ?
As1 Ba3 K5 62.78(8) 6_554 7_554 ?
As2 Ba3 K5 59.39(7) 1_554 7_554 ?
As6 Ba3 K5 109.26(9) . 7_554 ?
As8 Ba3 Ba5 53.93(7) 3_664 7_554 ?
As8 Ba3 Ba5 151.74(13) 2_564 7_554 ?
As1 Ba3 Ba5 62.78(8) 6_554 7_554 ?
As2 Ba3 Ba5 59.39(7) 1_554 7_554 ?
As6 Ba3 Ba5 109.26(9) . 7_554 ?
K5 Ba3 Ba5 0.00(12) 7_554 7_554 ?
As8 Ba3 K5 151.74(13) 3_664 6_554 ?
As8 Ba3 K5 53.93(7) 2_564 6_554 ?
As1 Ba3 K5 62.78(8) 6_554 6_554 ?
As2 Ba3 K5 59.38(7) 1_554 6_554 ?
As6 Ba3 K5 109.26(9) . 6_554 ?
K5 Ba3 K5 99.59(12) 7_554 6_554 ?
Ba5 Ba3 K5 99.59(12) 7_554 6_554 ?
As8 Ba3 Ba5 151.74(13) 3_664 6_554 ?
As8 Ba3 Ba5 53.93(7) 2_564 6_554 ?
As1 Ba3 Ba5 62.78(8) 6_554 6_554 ?
As2 Ba3 Ba5 59.38(7) 1_554 6_554 ?
As6 Ba3 Ba5 109.26(9) . 6_554 ?
K5 Ba3 Ba5 99.59(12) 7_554 6_554 ?
Ba5 Ba3 Ba5 99.59(12) 7_554 6_554 ?
K5 Ba3 Ba5 0.00(11) 6_554 6_554 ?
As8 Ba3 Ba1 144.10(12) 3_664 . ?
As8 Ba3 Ba1 55.83(6) 2_564 . ?
As1 Ba3 Ba1 56.78(6) 6_554 . ?
As2 Ba3 Ba1 111.44(8) 1_554 . ?
As6 Ba3 Ba1 56.05(6) . . ?
K5 Ba3 Ba1 119.56(10) 7_554 . ?
Ba5 Ba3 Ba1 119.56(10) 7_554 . ?
K5 Ba3 Ba1 53.44(7) 6_554 . ?
Ba5 Ba3 Ba1 53.44(7) 6_554 . ?
As8 Ba3 K1 55.83(6) 3_664 4_655 ?
As8 Ba3 K1 144.10(12) 2_564 4_655 ?
As1 Ba3 K1 56.78(6) 6_554 4_655 ?
As2 Ba3 K1 111.44(8) 1_554 4_655 ?
As6 Ba3 K1 56.05(6) . 4_655 ?
K5 Ba3 K1 53.44(7) 7_554 4_655 ?
Ba5 Ba3 K1 53.44(7) 7_554 4_655 ?
K5 Ba3 K1 119.55(10) 6_554 4_655 ?
Ba5 Ba3 K1 119.55(10) 6_554 4_655 ?
Ba1 Ba3 K1 90.93(10) . 4_655 ?
As6 Ba4 As2 95.06(7) . 2_664 ?
As6 Ba4 As5 43.55(7) . . ?
As2 Ba4 As5 94.04(7) 2_664 . ?
As6 Ba4 In4 113.74(7) . 2_564 ?
As2 Ba4 In4 116.05(7) 2_664 2_564 ?
As5 Ba4 In4 145.80(6) . 2_564 ?
As6 Ba4 In3 149.42(7) . . ?
As2 Ba4 In3 110.58(6) 2_664 . ?
As5 Ba4 In3 115.66(7) . . ?
In4 Ba4 In3 70.27(5) 2_564 . ?
As6 Ba4 As7 155.55(9) . 2_564 ?
As2 Ba4 As7 92.55(6) 2_664 2_564 ?
As5 Ba4 As7 158.55(8) . 2_564 ?
In4 Ba4 As7 42.74(6) 2_564 2_564 ?
In3 Ba4 As7 43.13(6) . 2_564 ?
As6 Ba4 As10 92.15(6) . . ?
As2 Ba4 As10 159.59(9) 2_664 . ?
As5 Ba4 As10 104.26(6) . . ?
In4 Ba4 As10 43.88(6) 2_564 . ?
In3 Ba4 As10 69.62(6) . . ?
As7 Ba4 As10 73.65(6) 2_564 . ?
As6 Ba4 As9 107.19(7) . . ?
As2 Ba4 As9 152.00(8) 2_664 . ?
As5 Ba4 As9 90.77(6) . . ?
In4 Ba4 As9 70.55(5) 2_564 . ?
In3 Ba4 As9 43.68(6) . . ?
As7 Ba4 As9 74.22(6) 2_564 . ?
As10 Ba4 As9 38.71(7) . . ?
As6 Ba4 As8 87.12(7) . 2_564 ?
As2 Ba4 As8 87.97(8) 2_664 2_564 ?
As5 Ba4 As8 130.64(7) . 2_564 ?
In4 Ba4 As8 42.21(4) 2_564 2_564 ?
In3 Ba4 As8 109.45(5) . 2_564 ?
As7 Ba4 As8 69.95(6) 2_564 2_564 ?
As10 Ba4 As8 73.33(6) . 2_564 ?
As9 Ba4 As8 109.47(6) . 2_564 ?
As6 Ba4 Ba7 92.00(7) . 6 ?
As2 Ba4 Ba7 111.63(7) 2_664 6 ?
As5 Ba4 Ba7 51.99(5) . 6 ?
In4 Ba4 Ba7 122.19(5) 2_564 6 ?
In3 Ba4 Ba7 63.68(4) . 6 ?
As7 Ba4 Ba7 106.69(6) 2_564 6 ?
As10 Ba4 Ba7 87.12(6) . 6 ?
As9 Ba4 Ba7 52.21(5) . 6 ?
As8 Ba4 Ba7 160.37(5) 2_564 6 ?
As6 Ba4 Ba7 116.43(7) . 8 ?
As2 Ba4 Ba7 50.92(6) 2_664 8 ?
As5 Ba4 Ba7 142.05(6) . 8 ?
In4 Ba4 Ba7 65.13(4) 2_564 8 ?
In3 Ba4 Ba7 93.14(5) . 8 ?
As7 Ba4 Ba7 53.47(5) 2_564 8 ?
As10 Ba4 Ba7 108.92(6) . 8 ?
As9 Ba4 Ba7 126.84(5) . 8 ?
As8 Ba4 Ba7 47.88(4) 2_564 8 ?
Ba7 Ba4 Ba7 145.86(4) 6 8 ?
As6 Ba4 K5 149.54(7) . 8 ?
As2 Ba4 K5 55.21(6) 2_664 8 ?
As5 Ba4 K5 123.87(7) . 8 ?
In4 Ba4 K5 88.27(6) 2_564 8 ?
In3 Ba4 K5 56.15(5) . 8 ?
As7 Ba4 K5 47.00(6) 2_564 8 ?
As10 Ba4 K5 118.04(6) . 8 ?
As9 Ba4 K5 99.75(7) . 8 ?
As8 Ba4 K5 97.23(6) 2_564 8 ?
Ba7 Ba4 K5 93.44(5) 6 8 ?
Ba7 Ba4 K5 52.45(5) 8 8 ?
As4 Ba5 As7 99.95(10) . 6_554 ?
As4 Ba5 As8 103.21(12) . 5_545 ?
As7 Ba5 As8 85.66(10) 6_554 5_545 ?
As4 Ba5 In1 117.63(11) . 6_554 ?
As7 Ba5 In1 128.09(11) 6_554 6_554 ?
As8 Ba5 In1 116.03(11) 5_545 6_554 ?
As4 Ba5 As3 89.69(11) . . ?
As7 Ba5 As3 103.30(12) 6_554 . ?
As8 Ba5 As3 162.94(12) 5_545 . ?
In1 Ba5 As3 47.11(6) 6_554 . ?
As4 Ba5 K1 60.84(9) . 6 ?
As7 Ba5 K1 130.55(11) 6_554 6 ?
As8 Ba5 K1 59.51(7) 5_545 6 ?
In1 Ba5 K1 99.79(10) 6_554 6 ?
As3 Ba5 K1 120.22(10) . 6 ?
As4 Ba5 Ba1 60.84(9) . 6 ?
As7 Ba5 Ba1 130.55(11) 6_554 6 ?
As8 Ba5 Ba1 59.51(7) 5_545 6 ?
In1 Ba5 Ba1 99.79(10) 6_554 6 ?
As3 Ba5 Ba1 120.22(10) . 6 ?
K1 Ba5 Ba1 0.00(7) 6 6 ?
As4 Ba5 As2 162.75(12) . 6_554 ?
As7 Ba5 As2 93.99(10) 6_554 6_554 ?
As8 Ba5 As2 87.85(10) 5_545 6_554 ?
In1 Ba5 As2 45.13(7) 6_554 6_554 ?
As3 Ba5 As2 77.18(9) . 6_554 ?
K1 Ba5 As2 116.41(11) 6 6_554 ?
Ba1 Ba5 As2 116.41(11) 6 6_554 ?
As4 Ba5 Ba7 126.31(13) . . ?
As7 Ba5 Ba7 60.51(8) 6_554 . ?
As8 Ba5 Ba7 122.21(10) 5_545 . ?
In1 Ba5 Ba7 68.37(7) 6_554 . ?
As3 Ba5 Ba7 54.03(6) . . ?
K1 Ba5 Ba7 167.84(11) 6 . ?
Ba1 Ba5 Ba7 167.84(11) 6 . ?
As2 Ba5 Ba7 53.47(7) 6_554 . ?
As4 Ba5 In3 96.81(10) . 5_545 ?
As7 Ba5 In3 43.44(7) 6_554 5_545 ?
As8 Ba5 In3 43.75(6) 5_545 5_545 ?
In1 Ba5 In3 144.94(11) 6_554 5_545 ?
As3 Ba5 In3 146.72(11) . 5_545 ?
K1 Ba5 In3 90.98(8) 6 5_545 ?
Ba1 Ba5 In3 90.98(8) 6 5_545 ?
As2 Ba5 In3 100.30(9) 6_554 5_545 ?
Ba7 Ba5 In3 97.40(8) . 5_545 ?
As4 Ba5 As1 92.62(9) . . ?
As7 Ba5 As1 167.43(12) 6_554 . ?
As8 Ba5 As1 91.93(10) 5_545 . ?
In1 Ba5 As1 42.95(7) 6_554 . ?
As3 Ba5 As1 76.15(9) . . ?
K1 Ba5 As1 56.86(7) 6 . ?
Ba1 Ba5 As1 56.86(7) 6 . ?
As2 Ba5 As1 73.57(9) 6_554 . ?
Ba7 Ba5 As1 111.29(9) . . ?
In3 Ba5 As1 135.67(11) 5_545 . ?
As4 Ba5 K3 124.38(13) . 6 ?
As7 Ba5 K3 120.29(12) 6_554 6 ?
As8 Ba5 K3 49.74(7) 5_545 6 ?
In1 Ba5 K3 66.52(8) 6_554 6 ?
As3 Ba5 K3 113.61(10) . 6 ?
K1 Ba5 K3 63.85(8) 6 6 ?
Ba1 Ba5 K3 63.85(8) 6 6 ?
As2 Ba5 K3 54.07(9) 6_554 6 ?
Ba7 Ba5 K3 107.28(9) . 6 ?
In3 Ba5 K3 89.39(8) 5_545 6 ?
As1 Ba5 K3 50.80(8) . 6 ?
As4 Ba6 As1 96.17(7) . . ?
As4 Ba6 As10 164.01(10) . . ?
As1 Ba6 As10 93.99(6) . . ?
As4 Ba6 As3 83.60(7) . . ?
As1 Ba6 As3 78.62(7) . . ?
As10 Ba6 As3 86.35(7) . . ?
As4 Ba6 In2 43.27(7) . . ?
As1 Ba6 In2 108.13(7) . . ?
As10 Ba6 In2 142.83(7) . . ?
As3 Ba6 In2 126.42(6) . . ?
As4 Ba6 As6 76.33(7) . . ?
As1 Ba6 As6 166.08(8) . . ?
As10 Ba6 As6 91.08(6) . . ?
As3 Ba6 As6 88.79(7) . . ?
In2 Ba6 As6 74.60(6) . . ?
As4 Ba6 As9 152.04(8) . . ?
As1 Ba6 As9 89.35(6) . . ?
As10 Ba6 As9 40.08(7) . . ?
As3 Ba6 As9 124.35(6) . . ?
In2 Ba6 As9 109.05(6) . . ?
As6 Ba6 As9 102.79(7) . . ?
As4 Ba6 As5 74.16(6) . . ?
As1 Ba6 As5 149.52(9) . . ?
As10 Ba6 As5 102.59(6) . . ?
As3 Ba6 As5 127.29(7) . . ?
In2 Ba6 As5 45.57(6) . . ?
As6 Ba6 As5 40.05(7) . . ?
As9 Ba6 As5 87.26(5) . . ?
As4 Ba6 Ba1 110.66(8) . . ?
As1 Ba6 Ba1 117.07(7) . . ?
As10 Ba6 Ba1 53.50(6) . . ?
As3 Ba6 Ba1 51.17(5) . . ?
In2 Ba6 Ba1 130.68(6) . . ?
As6 Ba6 Ba1 56.82(6) . . ?
As9 Ba6 Ba1 90.74(6) . . ?
As5 Ba6 Ba1 93.27(6) . . ?
As4 Ba6 K2 55.55(8) . 6_554 ?
As1 Ba6 K2 116.41(7) . 6_554 ?
As10 Ba6 K2 108.72(7) . 6_554 ?
As3 Ba6 K2 46.41(5) . 6_554 ?
In2 Ba6 K2 88.10(5) . 6_554 ?
As6 Ba6 K2 49.68(7) . 6_554 ?
As9 Ba6 K2 143.44(7) . 6_554 ?
As5 Ba6 K2 82.38(6) . 6_554 ?
Ba1 Ba6 K2 55.24(6) . 6_554 ?
As4 Ba6 Ba2 55.55(8) . 6_554 ?
As1 Ba6 Ba2 116.41(7) . 6_554 ?
As10 Ba6 Ba2 108.72(7) . 6_554 ?
As3 Ba6 Ba2 46.41(5) . 6_554 ?
In2 Ba6 Ba2 88.10(5) . 6_554 ?
As6 Ba6 Ba2 49.68(7) . 6_554 ?
As9 Ba6 Ba2 143.44(7) . 6_554 ?
As5 Ba6 Ba2 82.38(6) . 6_554 ?
Ba1 Ba6 Ba2 55.24(6) . 6_554 ?
K2 Ba6 Ba2 0.00(12) 6_554 6_554 ?
As3 Ba7 As8 175.06(7) . 7_554 ?
As3 Ba7 As2 83.24(7) . 6_554 ?
As8 Ba7 As2 97.42(7) 7_554 6_554 ?
As3 Ba7 As5 84.88(7) . 6_554 ?
As8 Ba7 As5 100.00(7) 7_554 6_554 ?
As2 Ba7 As5 90.20(7) 6_554 6_554 ?
As3 Ba7 As9 98.82(7) . 6_554 ?
As8 Ba7 As9 80.21(7) 7_554 6_554 ?
As2 Ba7 As9 175.75(7) 6_554 6_554 ?
As5 Ba7 As9 93.67(6) 6_554 6_554 ?
As3 Ba7 As7 98.54(7) . 6_554 ?
As8 Ba7 As7 76.54(7) 7_554 6_554 ?
As2 Ba7 As7 93.94(7) 6_554 6_554 ?
As5 Ba7 As7 174.91(8) 6_554 6_554 ?
As9 Ba7 As7 82.11(6) 6_554 6_554 ?
As3 Ba7 Ba5 56.60(6) . . ?
As8 Ba7 Ba5 119.44(7) 7_554 . ?
As2 Ba7 Ba5 61.61(7) 6_554 . ?
As5 Ba7 Ba5 132.76(8) 6_554 . ?
As9 Ba7 Ba5 116.46(7) 6_554 . ?
As7 Ba7 Ba5 52.19(7) 6_554 . ?
As3 Ba7 In2 41.48(5) . 6_554 ?
As8 Ba7 In2 143.46(6) 7_554 6_554 ?
As2 Ba7 In2 80.39(6) 6_554 6_554 ?
As5 Ba7 In2 43.89(6) 6_554 6_554 ?
As9 Ba7 In2 103.62(6) 6_554 6_554 ?
As7 Ba7 In2 139.89(7) 6_554 6_554 ?
Ba5 Ba7 In2 91.82(6) . 6_554 ?
As3 Ba7 In1 41.65(5) . 6_554 ?
As8 Ba7 In1 139.32(6) 7_554 6_554 ?
As2 Ba7 In1 41.91(6) 6_554 6_554 ?
As5 Ba7 In1 82.70(6) 6_554 6_554 ?
As9 Ba7 In1 140.43(6) 6_554 6_554 ?
As7 Ba7 In1 102.36(6) 6_554 6_554 ?
Ba5 Ba7 In1 50.65(6) . 6_554 ?
In2 Ba7 In1 48.84(4) 6_554 6_554 ?
As3 Ba7 K4 122.17(5) . 6_554 ?
As8 Ba7 K4 61.33(5) 7_554 6_554 ?
As2 Ba7 K4 125.47(6) 6_554 6_554 ?
As5 Ba7 K4 51.39(5) 6_554 6_554 ?
As9 Ba7 K4 56.45(5) 6_554 6_554 ?
As7 Ba7 K4 123.55(6) 6_554 6_554 ?
Ba5 Ba7 K4 172.91(7) . 6_554 ?
In2 Ba7 K4 90.09(4) 6_554 6_554 ?
In1 Ba7 K4 134.08(5) 6_554 6_554 ?
As3 Ba7 Ba4 122.17(5) . 6_554 ?
As8 Ba7 Ba4 61.33(5) 7_554 6_554 ?
As2 Ba7 Ba4 125.47(6) 6_554 6_554 ?
As5 Ba7 Ba4 51.39(5) 6_554 6_554 ?
As9 Ba7 Ba4 56.45(5) 6_554 6_554 ?
As7 Ba7 Ba4 123.55(6) 6_554 6_554 ?
Ba5 Ba7 Ba4 172.91(7) . 6_554 ?
In2 Ba7 Ba4 90.09(4) 6_554 6_554 ?
In1 Ba7 Ba4 134.08(5) 6_554 6_554 ?
K4 Ba7 Ba4 0.00(5) 6_554 6_554 ?

loop_
_geom_bond_atom_site_label_1
_geom_bond_atom_site_label_2
_geom_bond_distance
_geom_bond_site_symmetry_2
_geom_bond_publ_flag
In1 As1 2.657(4) 6 ?
In1 As3 2.694(2) 7 ?
In1 As3 2.694(2) 6 ?
In1 As2 2.718(4) . ?
In1 In2 3.325(3) . ?
In1 K5 3.355(3) 7 ?
In1 Ba5 3.355(3) 7 ?
In1 K5 3.355(3) 6 ?
In1 Ba5 3.355(3) 6 ?
In1 Ba3 4.023(4) 1_556 ?
In1 K3 4.023(4) 1_556 ?
In1 Ba7 4.033(2) 7 ?
In2 As4 2.597(4) . ?
In2 As3 2.671(3) 7 ?
In2 As3 2.671(3) 6 ?
In2 As5 2.832(4) . ?
In2 Ba6 3.621(2) . ?
In2 Ba6 3.621(2) 4_655 ?
In2 K1 3.858(3) 7 ?
In2 Ba1 3.858(3) 7 ?
In2 Ba1 3.858(3) 6 ?
In2 K1 3.858(3) 6 ?
In2 Ba7 4.010(2) 7 ?
In3 As7 2.657(4) 2_564 ?
In3 As8 2.677(2) 4 ?
In3 As8 2.677(2) . ?
In3 As9 2.725(4) . ?
In3 In4 3.181(3) . ?
In3 Ba4 3.5942(19) . ?
In3 K4 3.5942(19) 4 ?
In3 Ba4 3.5942(19) 4 ?
In3 K5 3.796(4) 8 ?
In3 Ba5 3.796(4) 8 ?
In3 Ba5 3.797(4) 5_455 ?
In4 As7 2.616(3) . ?
In4 As8 2.650(3) . ?
In4 As8 2.650(3) 4 ?
In4 As10 2.692(4) 2_565 ?
In4 K4 3.5425(19) 3_565 ?
In4 Ba4 3.5425(19) 3_565 ?
In4 K4 3.5425(19) 2_565 ?
In4 Ba4 3.5425(19) 2_565 ?
In4 Ba1 3.971(3) 3_565 ?
In4 K1 3.971(3) 3_565 ?
In4 Ba1 3.971(3) 2_565 ?
As1 In1 2.657(4) 6_554 ?
As1 K3 3.321(5) 6 ?
As1 Ba3 3.321(5) 6 ?
As1 Ba2 3.368(5) . ?
As1 Ba6 3.445(3) 4 ?
As1 Ba6 3.445(3) . ?
As1 K1 3.512(3) 6 ?
As1 Ba1 3.512(3) 6 ?
As1 K1 3.512(3) 7_455 ?
As1 Ba1 3.512(3) 7_455 ?
As1 Ba5 3.811(4) . ?
As2 Ba7 3.366(3) 7 ?
As2 Ba7 3.366(3) 6 ?
As2 K4 3.392(3) 2_665 ?
As2 Ba4 3.392(3) 2_665 ?
As2 K4 3.392(3) 3_565 ?
As2 Ba4 3.392(3) 3_565 ?
As2 K3 3.467(5) 1_556 ?
As2 Ba3 3.467(5) 1_556 ?
As2 K5 3.685(4) 7 ?
As2 Ba5 3.685(4) 7 ?
As2 Ba5 3.685(4) 6 ?
As3 In2 2.671(3) 6_554 ?
As3 In1 2.694(2) 6_554 ?
As3 K2 3.117(2) 6_554 ?
As3 Ba2 3.117(2) 6_554 ?
As3 Ba7 3.281(2) . ?
As3 Ba1 3.301(3) . ?
As3 Ba5 3.384(4) . ?
As3 Ba6 3.577(3) . ?
As4 Ba5 3.212(4) . ?
As4 K5 3.212(4) 4_655 ?
As4 Ba5 3.212(4) 4_655 ?
As4 Ba6 3.401(2) 4_655 ?
As4 Ba6 3.401(2) . ?
As4 K1 3.436(4) 7 ?
As4 Ba1 3.436(4) 7 ?
As4 Ba1 3.436(4) 6 ?
As4 K1 3.436(4) 6 ?
As4 Ba2 3.612(6) 6_554 ?
As5 As6 2.516(4) . ?
As5 K4 3.400(3) 4_655 ?
As5 Ba4 3.400(3) 4_655 ?
As5 Ba4 3.400(3) . ?
As5 Ba7 3.428(3) 7 ?
As5 Ba7 3.428(3) 6 ?
As5 Ba6 3.690(2) . ?
As5 Ba6 3.690(2) 4_655 ?
As6 K2 3.337(5) 6_554 ?
As6 Ba2 3.337(5) 6_554 ?
As6 K4 3.383(3) 4_655 ?
As6 Ba4 3.383(3) 4_655 ?
As6 Ba4 3.383(3) . ?
As6 Ba6 3.657(3) . ?
As6 Ba6 3.657(3) 4_655 ?
As6 Ba1 3.663(3) . ?
As6 K1 3.663(3) 4_655 ?
As7 In3 2.657(4) 2_565 ?
As7 K5 3.249(4) 6 ?
As7 Ba5 3.249(4) 6 ?
As7 K5 3.249(4) 7_455 ?
As7 Ba5 3.249(4) 7_455 ?
As7 Ba7 3.580(3) 6 ?
As7 Ba7 3.580(3) 7_455 ?
As7 Ba4 3.633(2) 3_565 ?
As7 K4 3.633(2) 3_565 ?
As7 K4 3.633(2) 2_565 ?
As7 Ba4 3.633(2) 2_565 ?
As8 K3 3.085(2) 2_565 ?
As8 Ba3 3.085(2) 2_565 ?
As8 K5 3.267(4) 5_455 ?
As8 Ba5 3.267(4) 5_455 ?
As8 Ba7 3.282(2) 7_455 ?
As8 Ba1 3.392(3) 2_565 ?
As8 K1 3.392(3) 2_565 ?
As8 Ba4 3.789(3) 2_565 ?
As8 K4 3.789(3) 2_565 ?
As8 K4 3.919(2) 4 ?
As9 As10 2.447(4) . ?
As9 Ba7 3.531(2) 6 ?
As9 Ba7 3.531(2) 7_455 ?
As9 Ba6 3.667(3) . ?
As9 Ba6 3.667(3) 4 ?
As9 Ba4 3.724(2) . ?
As9 K4 3.724(2) 4 ?
As9 Ba4 3.724(2) 4 ?
As10 In4 2.692(4) 2_564 ?
As10 Ba1 3.396(3) . ?
As10 K1 3.396(3) 4 ?
As10 Ba1 3.396(3) 4 ?
As10 Ba6 3.448(3) . ?
As10 Ba6 3.448(3) 4 ?
As10 Ba4 3.656(2) . ?
As10 K4 3.656(2) 4 ?
As10 Ba4 3.656(2) 4 ?
Ba1 As8 3.392(3) 2_564 ?
Ba1 As4 3.436(4) 6_554 ?
Ba1 As1 3.512(3) 6_554 ?
Ba1 K5 3.550(4) 6_554 ?
Ba1 Ba5 3.550(4) 6_554 ?
Ba1 K2 3.811(3) 6_554 ?
Ba1 Ba2 3.811(3) 6_554 ?
Ba1 In2 3.858(3) 6_554 ?
Ba2 As3 3.117(2) 6 ?
Ba2 As3 3.117(2) 7_455 ?
Ba2 As6 3.337(5) 6 ?
Ba2 As4 3.612(6) 6 ?
Ba2 K1 3.811(3) 6 ?
Ba2 Ba1 3.811(3) 6 ?
Ba2 K1 3.811(3) 7_455 ?
Ba2 Ba1 3.811(3) 7_455 ?
Ba2 Ba6 4.199(3) 6 ?
Ba2 Ba6 4.199(3) 7_455 ?
Ba2 K5 4.329(5) 6 ?
Ba3 As8 3.085(2) 3_664 ?
Ba3 As8 3.085(2) 2_564 ?
Ba3 As1 3.321(5) 6_554 ?
Ba3 As2 3.467(5) 1_554 ?
Ba3 K5 3.928(4) 7_554 ?
Ba3 Ba5 3.928(4) 7_554 ?
Ba3 K5 3.928(4) 6_554 ?
Ba3 Ba5 3.928(4) 6_554 ?
Ba3 K1 3.967(3) 4_655 ?
Ba4 As2 3.392(3) 2_664 ?
Ba4 In4 3.5425(19) 2_564 ?
Ba4 As7 3.633(2) 2_564 ?
Ba4 As8 3.789(3) 2_564 ?
Ba4 Ba7 4.233(2) 6 ?
Ba4 Ba7 4.2351(19) 8 ?
Ba4 K5 4.348(4) 8 ?
Ba5 As7 3.249(4) 6_554 ?
Ba5 As8 3.267(4) 5_545 ?
Ba5 In1 3.355(3) 6_554 ?
Ba5 K1 3.550(4) 6 ?
Ba5 Ba1 3.550(4) 6 ?
Ba5 As2 3.685(4) 6_554 ?
Ba5 Ba7 3.794(4) . ?
Ba5 In3 3.797(4) 5_545 ?
Ba5 K3 3.928(4) 6 ?
Ba6 K2 4.199(3) 6_554 ?
Ba6 Ba2 4.199(3) 6_554 ?
Ba7 As8 3.282(2) 7_554 ?
Ba7 As2 3.366(3) 6_554 ?
Ba7 As5 3.428(3) 6_554 ?
Ba7 As9 3.531(2) 6_554 ?
Ba7 As7 3.580(3) 6_554 ?
Ba7 In2 4.011(2) 6_554 ?
Ba7 In1 4.033(2) 6_554 ?
Ba7 K4 4.233(2) 6_554 ?
Ba7 Ba4 4.233(2) 6_554 ?
